data_1555370
loop_
_publ_author_name
'Yang, Chunfang'
'Huang, Chunshuai'
'Zhang, Wenjun'
'Zhu, Yiguang'
'Zhang, Changsheng'

_publ_section_title
;
 Heterologous Expression of Fluostatin Gene Cluster Leads to a Bioactive
 Heterodimer.
;
_journal_issue 21
_journal_name_full 'Organic letters'
_journal_page_first 5324
_journal_page_last 5327
_journal_paper_doi 10.1021/acs.orglett.5b02683
_journal_volume 17
_journal_year 2015
_chemical_absolute_configuration ad
_chemical_formula_moiety 'C19 H16 O5'
_chemical_formula_sum 'C19 H16 O5'
_chemical_formula_weight 324.32
_space_group_crystal_system monoclinic
_space_group_IT_number 4
_space_group_name_Hall 'P 2yb'
_space_group_name_H-M_alt 'P 1 21 1'
_atom_sites_solution_hydrogens mixed
_audit_creation_method SHELXL-2014/7
_cell_angle_alpha 90
_cell_angle_beta 96.806(4)
_cell_angle_gamma 90
_cell_formula_units_Z 2
_cell_length_a 7.0727(2)
_cell_length_b 8.9761(8)
_cell_length_c 11.4306(5)
_cell_measurement_reflns_used 3723
_cell_measurement_temperature 150(2)
_cell_measurement_theta_max 66.8240
_cell_measurement_theta_min 3.8800
_cell_volume 720.56(7)
_computing_cell_refinement
; 
CrysAlisPro, Agilent Technologies,
Version 1.171.37.34 (release 22-05-2014 CrysAlis171 .NET)
;
_computing_data_collection
; 
CrysAlisPro, Agilent Technologies,
Version 1.171.37.34 (release 22-05-2014 CrysAlis171 .NET)
;
_computing_data_reduction
; 
CrysAlisPro, Agilent Technologies,
Version 1.171.37.34 (release 22-05-2014 CrysAlis171 .NET)
;
_computing_molecular_graphics 'SHELXTL (Bruker, 2005)'
_computing_publication_material SHELXTL
_computing_structure_refinement 'SHELXL-2014/7 (Sheldrick, 2014)'
_computing_structure_solution 'SHELXT-2013/2 (Sheldrick, 2014)'
_diffrn_ambient_temperature 150(2)
_diffrn_detector_area_resol_mean 10.5058
_diffrn_measured_fraction_theta_full 0.993
_diffrn_measured_fraction_theta_max 0.993
_diffrn_measurement_device_type 'Xcalibur, Atlas, Gemini ultra'
_diffrn_measurement_method '\w scans'
_diffrn_radiation_type CuK\a
_diffrn_radiation_wavelength 1.54178
_diffrn_reflns_av_R_equivalents 0.0227
_diffrn_reflns_av_unetI/netI 0.0227
_diffrn_reflns_Laue_measured_fraction_full 0.993
_diffrn_reflns_Laue_measured_fraction_max 0.993
_diffrn_reflns_limit_h_max 8
_diffrn_reflns_limit_h_min -8
_diffrn_reflns_limit_k_max 10
_diffrn_reflns_limit_k_min -10
_diffrn_reflns_limit_l_max 13
_diffrn_reflns_limit_l_min -12
_diffrn_reflns_number 5884
_diffrn_reflns_point_group_measured_fraction_full 0.954
_diffrn_reflns_point_group_measured_fraction_max 0.954
_diffrn_reflns_theta_full 66.838
_diffrn_reflns_theta_max 66.838
_diffrn_reflns_theta_min 3.895
_diffrn_source 'sealed X-ray tube'
_exptl_absorpt_coefficient_mu 0.899
_exptl_absorpt_correction_T_max 1.00000
_exptl_absorpt_correction_T_min 0.32343
_exptl_absorpt_correction_type multi-scan
_exptl_absorpt_process_details
; 
'Wed Apr 01 17:05:36 2015' 
;
_exptl_crystal_colour yellow
_exptl_crystal_density_diffrn 1.495
_exptl_crystal_description block
_exptl_crystal_F_000 340
_exptl_crystal_size_max 0.420
_exptl_crystal_size_mid 0.380
_exptl_crystal_size_min 0.180
_refine_diff_density_max 0.197
_refine_diff_density_min -0.247
_refine_diff_density_rms 0.070
_refine_ls_abs_structure_details
; 
 Flack x determined using 1000 quotients [(I+)-(I-)]/[(I+)+(I-)] 
 (Parsons, Flack and Wagner, Acta Cryst. B69 (2013) 249-259). 
;
_refine_ls_abs_structure_Flack -0.07(9)
_refine_ls_extinction_method none
_refine_ls_goodness_of_fit_ref 1.087
_refine_ls_hydrogen_treatment mixed
_refine_ls_matrix_type full
_refine_ls_number_parameters 227
_refine_ls_number_reflns 2442
_refine_ls_number_restraints 1
_refine_ls_restrained_S_all 1.087
_refine_ls_R_factor_all 0.0320
_refine_ls_R_factor_gt 0.0303
_refine_ls_shift/su_max 0.000
_refine_ls_shift/su_mean 0.000
_refine_ls_structure_factor_coef Fsqd
_refine_ls_weighting_details 'w=1/[\s^2^(Fo^2^)+(0.0520P)^2^+0.0129P] where P=(Fo^2^+2Fc^2^)/3'
_refine_ls_weighting_scheme calc
_refine_ls_wR_factor_gt 0.0772
_refine_ls_wR_factor_ref 0.0791
_reflns_Friedel_coverage 0.796
_reflns_Friedel_fraction_full 0.908
_reflns_Friedel_fraction_max 0.908
_reflns_number_gt 2350
_reflns_number_total 2442
_reflns_threshold_expression 'I > 2\s(I)'
_cod_data_source_file ol5b02683_si_002.cif
_cod_data_source_block 04016A
_cod_original_sg_symbol_H-M 'P 21'
_cod_database_code 1555370
_shelx_shelxl_version_number 2014/7
_shelx_space_group_comment
; 
The symmetry employed for this shelxl refinement is uniquely defined 
by the following loop, which should always be used as a source of 
symmetry information in preference to the above space-group names. 
They are only intended as comments. 
;
_shelx_estimated_absorpt_t_min 0.704
_shelx_estimated_absorpt_t_max 0.855

loop_
_space_group_symop_operation_xyz
'x, y, z'
'-x, y+1/2, -z'

loop_
_atom_site_label
_atom_site_type_symbol
_atom_site_fract_x
_atom_site_fract_y
_atom_site_fract_z
_atom_site_U_iso_or_equiv
_atom_site_adp_type
_atom_site_occupancy
_atom_site_site_symmetry_order
_atom_site_calc_flag
_atom_site_refinement_flags_posn
_atom_site_refinement_flags_adp
C1 C 0.5767(3) 0.6947(2) 1.05291(18) 0.0181(5) Uani 1 1 d . .
O1 O 0.73770(19) 0.74030(18) 1.04172(13) 0.0223(4) Uani 1 1 d . .
C2 C 0.4939(3) 0.7142(3) 1.16261(19) 0.0216(5) Uani 1 1 d . .
H2 H 0.5648 0.7663 1.2255 0.026 Uiso 1 1 calc R U
C3 C 0.3220(3) 0.6615(2) 1.17811(18) 0.0214(5) Uani 1 1 d . .
C4 C 0.2033(3) 0.5769(2) 1.08226(19) 0.0206(5) Uani 1 1 d . .
H4A H 0.0671 0.5966 1.0883 0.025 Uiso 1 1 calc R U
H4B H 0.2255 0.4689 1.0950 0.025 Uiso 1 1 calc R U
C4A C 0.2456(3) 0.6169(2) 0.95857(18) 0.0176(5) Uani 1 1 d . .
O4 O 0.1486(2) 0.51738(19) 0.87454(12) 0.0210(4) Uani 1 1 d . .
H4 H 0.179(4) 0.426(4) 0.894(2) 0.032 Uiso 1 1 d . U
C5 C 0.1659(3) 0.7717(2) 0.92386(19) 0.0204(5) Uani 1 1 d . .
H5A H 0.0251 0.7667 0.9151 0.024 Uiso 1 1 calc R U
H5B H 0.2063 0.8420 0.9888 0.024 Uiso 1 1 calc R U
C6 C 0.2273(3) 0.8329(2) 0.81178(19) 0.0196(4) Uani 1 1 d . .
C6A C 0.3991(3) 0.7772(2) 0.76960(18) 0.0183(4) Uani 1 1 d . .
O6 O 0.1298(2) 0.9335(2) 0.75896(14) 0.0279(4) Uani 1 1 d . .
C7 C 0.4531(3) 0.8331(3) 0.66425(18) 0.0193(5) Uani 1 1 d . .
C7A C 0.6202(3) 0.7823(3) 0.61810(18) 0.0187(5) Uani 1 1 d . .
O7 O 0.3479(2) 0.9385(2) 0.60334(15) 0.0283(4) Uani 1 1 d . .
H7 H 0.249(4) 0.954(4) 0.642(3) 0.042 Uiso 1 1 d . U
C8 C 0.6832(3) 0.8384(3) 0.51244(19) 0.0225(5) Uani 1 1 d . .
O8 O 0.5869(3) 0.9466(2) 0.44596(14) 0.0319(4) Uani 1 1 d . .
H8 H 0.477(5) 0.971(4) 0.481(3) 0.048 Uiso 1 1 d . U
C9 C 0.8464(3) 0.7844(3) 0.47381(19) 0.0250(5) Uani 1 1 d . .
H9 H 0.8867 0.8219 0.4031 0.030 Uiso 1 1 calc R U
C10 C 0.9537(3) 0.6746(3) 0.53803(19) 0.0246(5) Uani 1 1 d . .
H10 H 1.0668 0.6386 0.5105 0.030 Uiso 1 1 calc R U
C11 C 0.8984(3) 0.6176(3) 0.64027(18) 0.0216(5) Uani 1 1 d . .
H11 H 0.9730 0.5428 0.6825 0.026 Uiso 1 1 calc R U
C11A C 0.7314(3) 0.6701(2) 0.68261(19) 0.0175(4) Uani 1 1 d . .
C12 C 0.6729(3) 0.6142(3) 0.78953(18) 0.0187(5) Uani 1 1 d . .
H12 H 0.7476 0.5393 0.8317 0.022 Uiso 1 1 calc R U
C12A C 0.5140(3) 0.6645(2) 0.83305(18) 0.0165(4) Uani 1 1 d . .
C12B C 0.4618(3) 0.6118(2) 0.95055(17) 0.0170(4) Uani 1 1 d . .
H12B H 0.5004 0.5048 0.9582 0.020 Uiso 1 1 calc R U
C13 C 0.2381(4) 0.6796(3) 1.2912(2) 0.0312(6) Uani 1 1 d . .
H13A H 0.3331 0.7237 1.3506 0.047 Uiso 1 1 calc R U
H13B H 0.1995 0.5820 1.3186 0.047 Uiso 1 1 calc R U
H13C H 0.1267 0.7451 1.2786 0.047 Uiso 1 1 calc R U

loop_
_atom_site_aniso_label
_atom_site_aniso_U_11
_atom_site_aniso_U_22
_atom_site_aniso_U_33
_atom_site_aniso_U_23
_atom_site_aniso_U_13
_atom_site_aniso_U_12
C1 0.0195(11) 0.0139(11) 0.0210(11) 0.0024(8) 0.0029(8) 0.0004(8)
O1 0.0167(7) 0.0262(9) 0.0247(8) -0.0013(6) 0.0053(6) -0.0038(6)
C2 0.0254(11) 0.0235(12) 0.0160(10) -0.0026(8) 0.0030(8) -0.0020(9)
C3 0.0265(11) 0.0205(12) 0.0180(11) 0.0011(8) 0.0059(9) 0.0008(9)
C4 0.0164(10) 0.0220(12) 0.0247(11) -0.0002(9) 0.0076(8) -0.0007(8)
C4A 0.0150(10) 0.0175(12) 0.0205(10) -0.0006(8) 0.0030(8) -0.0020(8)
O4 0.0204(8) 0.0193(8) 0.0225(8) 0.0001(6) -0.0007(6) -0.0013(6)
C5 0.0172(10) 0.0202(12) 0.0247(11) 0.0003(9) 0.0060(8) 0.0024(8)
C6 0.0169(10) 0.0198(11) 0.0221(10) 0.0002(9) 0.0026(8) 0.0007(9)
C6A 0.0190(10) 0.0177(11) 0.0182(10) -0.0001(8) 0.0028(8) -0.0003(8)
O6 0.0274(8) 0.0257(9) 0.0319(8) 0.0085(7) 0.0088(7) 0.0114(7)
C7 0.0208(10) 0.0186(11) 0.0182(11) 0.0019(9) 0.0013(9) 0.0023(9)
C7A 0.0204(10) 0.0183(11) 0.0177(10) 0.0003(8) 0.0029(8) -0.0021(8)
O7 0.0293(9) 0.0289(9) 0.0279(8) 0.0122(7) 0.0089(7) 0.0115(7)
C8 0.0273(11) 0.0217(12) 0.0184(10) 0.0024(9) 0.0023(9) -0.0021(10)
O8 0.0393(10) 0.0319(10) 0.0259(8) 0.0136(7) 0.0098(7) 0.0075(8)
C9 0.0296(12) 0.0278(13) 0.0193(11) 0.0025(9) 0.0094(9) -0.0040(9)
C10 0.0221(11) 0.0318(13) 0.0211(11) -0.0026(10) 0.0077(8) -0.0010(9)
C11 0.0198(11) 0.0245(12) 0.0207(11) -0.0027(9) 0.0033(9) 0.0027(9)
C11A 0.0162(10) 0.0201(11) 0.0159(10) -0.0017(8) 0.0010(8) -0.0012(8)
C12 0.0208(11) 0.0190(11) 0.0162(10) 0.0001(8) 0.0014(8) 0.0021(9)
C12A 0.0166(10) 0.0155(11) 0.0174(10) -0.0014(8) 0.0016(8) -0.0005(8)
C12B 0.0178(11) 0.0155(11) 0.0181(10) 0.0005(8) 0.0040(8) 0.0027(9)
C13 0.0351(13) 0.0358(14) 0.0251(13) -0.0056(10) 0.0140(10) -0.0068(11)

loop_
_atom_type_symbol
_atom_type_description
_atom_type_scat_dispersion_real
_atom_type_scat_dispersion_imag
_atom_type_scat_source
C C 0.0181 0.0091 'International Tables Vol C Tables 4.2.6.8 and 6.1.1.4'
H H 0.0000 0.0000 'International Tables Vol C Tables 4.2.6.8 and 6.1.1.4'
O O 0.0492 0.0322 'International Tables Vol C Tables 4.2.6.8 and 6.1.1.4'

loop_
_geom_angle_atom_site_label_1
_geom_angle_atom_site_label_2
_geom_angle_atom_site_label_3
_geom_angle
O1 C1 C2 121.41(19)
O1 C1 C12B 119.64(18)
C2 C1 C12B 118.93(17)
C3 C2 C1 122.49(19)
C3 C2 H2 118.8
C1 C2 H2 118.8
C2 C3 C13 122.5(2)
C2 C3 C4 121.33(19)
C13 C3 C4 116.15(19)
C3 C4 C4A 113.79(17)
C3 C4 H4A 108.8
C4A C4 H4A 108.8
C3 C4 H4B 108.8
C4A C4 H4B 108.8
H4A C4 H4B 107.7
O4 C4A C4 110.25(17)
O4 C4A C5 105.10(15)
C4 C4A C5 110.32(17)
O4 C4A C12B 110.04(16)
C4 C4A C12B 110.68(16)
C5 C4A C12B 110.32(17)
C4A O4 H4 109.7(17)
C6 C5 C4A 114.64(17)
C6 C5 H5A 108.6
C4A C5 H5A 108.6
C6 C5 H5B 108.6
C4A C5 H5B 108.6
H5A C5 H5B 107.6
O6 C6 C6A 121.7(2)
O6 C6 C5 118.54(19)
C6A C6 C5 119.70(19)
C7 C6A C12A 119.37(19)
C7 C6A C6 119.2(2)
C12A C6A C6 121.40(19)
O7 C7 C6A 120.5(2)
O7 C7 C7A 117.74(19)
C6A C7 C7A 121.8(2)
C7 C7A C8 123.8(2)
C7 C7A C11A 117.68(19)
C8 C7A C11A 118.54(19)
C7 O7 H7 106(2)
O8 C8 C9 117.1(2)
O8 C8 C7A 122.5(2)
C9 C8 C7A 120.4(2)
C8 O8 H8 107.9(19)
C8 C9 C10 120.3(2)
C8 C9 H9 119.8
C10 C9 H9 119.8
C11 C10 C9 121.2(2)
C11 C10 H10 119.4
C9 C10 H10 119.4
C10 C11 C11A 120.2(2)
C10 C11 H11 119.9
C11A C11 H11 119.9
C11 C11A C12 121.1(2)
C11 C11A C7A 119.39(19)
C12 C11A C7A 119.51(19)
C12A C12 C11A 122.2(2)
C12A C12 H12 118.9
C11A C12 H12 118.9
C12 C12A C6A 119.43(19)
C12 C12A C12B 121.43(18)
C6A C12A C12B 119.03(18)
C12A C12B C1 111.27(17)
C12A C12B C4A 113.08(16)
C1 C12B C4A 112.29(16)
C12A C12B H12B 106.6
C1 C12B H12B 106.6
C4A C12B H12B 106.6
C3 C13 H13A 109.5
C3 C13 H13B 109.5
H13A C13 H13B 109.5
C3 C13 H13C 109.5
H13A C13 H13C 109.5
H13B C13 H13C 109.5

loop_
_geom_bond_atom_site_label_1
_geom_bond_atom_site_label_2
_geom_bond_distance
C1 O1 1.231(3)
C1 C2 1.456(3)
C1 C12B 1.536(3)
C2 C3 1.336(3)
C2 H2 0.9500
C3 C13 1.494(3)
C3 C4 1.505(3)
C4 C4A 1.522(3)
C4 H4A 0.9900
C4 H4B 0.9900
C4A O4 1.426(2)
C4A C5 1.534(3)
C4A C12B 1.543(3)
O4 H4 0.87(3)
C5 C6 1.504(3)
C5 H5A 0.9900
C5 H5B 0.9900
C6 O6 1.248(3)
C6 C6A 1.448(3)
C6A C7 1.399(3)
C6A C12A 1.439(3)
C7 O7 1.345(3)
C7 C7A 1.425(3)
C7A C8 1.428(3)
C7A C11A 1.428(3)
O7 H7 0.88(3)
C8 O8 1.364(3)
C8 C9 1.372(3)
O8 H8 0.94(3)
C9 C10 1.398(3)
C9 H9 0.9500
C10 C11 1.374(3)
C10 H10 0.9500
C11 C11A 1.410(3)
C11 H11 0.9500
C11A C12 1.427(3)
C12 C12A 1.359(3)
C12 H12 0.9500
C12A C12B 1.510(3)
C12B H12B 1.0000
C13 H13A 0.9800
C13 H13B 0.9800
C13 H13C 0.9800

loop_
_geom_hbond_atom_site_label_D
_geom_hbond_atom_site_label_H
_geom_hbond_atom_site_label_A
_geom_hbond_distance_DH
_geom_hbond_distance_HA
_geom_hbond_distance_DA
_geom_hbond_angle_DHA
_geom_hbond_site_symmetry_A
O8 H8 O7 0.94(3) 1.78(3) 2.611(2) 145(3) .
O7 H7 O6 0.88(3) 1.68(3) 2.489(2) 152(3) .
O4 H4 O1 0.87(3) 1.89(3) 2.751(2) 171(3) 2_647

loop_
_geom_torsion_atom_site_label_1
_geom_torsion_atom_site_label_2
_geom_torsion_atom_site_label_3
_geom_torsion_atom_site_label_4
_geom_torsion
O1 C1 C2 C3 -177.8(2)
C12B C1 C2 C3 0.6(3)
C1 C2 C3 C13 179.1(2)
C1 C2 C3 C4 0.5(3)
C2 C3 C4 C4A -26.7(3)
C13 C3 C4 C4A 154.6(2)
C3 C4 C4A O4 171.53(17)
C3 C4 C4A C5 -72.8(2)
C3 C4 C4A C12B 49.5(2)
O4 C4A C5 C6 -70.8(2)
C4 C4A C5 C6 170.40(17)
C12B C4A C5 C6 47.8(2)
C4A C5 C6 O6 159.23(19)
C4A C5 C6 C6A -22.4(3)
O6 C6 C6A C7 -2.7(3)
C5 C6 C6A C7 178.95(18)
O6 C6 C6A C12A 178.0(2)
C5 C6 C6A C12A -0.4(3)
C12A C6A C7 O7 180.0(2)
C6 C6A C7 O7 0.6(3)
C12A C6A C7 C7A -0.5(3)
C6 C6A C7 C7A -179.80(18)
O7 C7 C7A C8 1.0(3)
C6A C7 C7A C8 -178.58(18)
O7 C7 C7A C11A -179.76(19)
C6A C7 C7A C11A 0.7(3)
C7 C7A C8 O8 -0.1(3)
C11A C7A C8 O8 -179.3(2)
C7 C7A C8 C9 179.66(19)
C11A C7A C8 C9 0.4(3)
O8 C8 C9 C10 179.3(2)
C7A C8 C9 C10 -0.5(3)
C8 C9 C10 C11 0.4(3)
C9 C10 C11 C11A -0.2(3)
C10 C11 C11A C12 -179.02(19)
C10 C11 C11A C7A 0.2(3)
C7 C7A C11A C11 -179.56(19)
C8 C7A C11A C11 -0.3(3)
C7 C7A C11A C12 -0.3(3)
C8 C7A C11A C12 178.94(19)
C11 C11A C12 C12A 179.03(19)
C7A C11A C12 C12A -0.2(3)
C11A C12 C12A C6A 0.4(3)
C11A C12 C12A C12B -175.69(17)
C7 C6A C12A C12 -0.1(3)
C6 C6A C12A C12 179.25(19)
C7 C6A C12A C12B 176.11(19)
C6 C6A C12A C12B -4.6(3)
C12 C12A C12B C1 80.2(2)
C6A C12A C12B C1 -95.9(2)
C12 C12A C12B C4A -152.34(19)
C6A C12A C12B C4A 31.6(3)
O1 C1 C12B C12A -29.9(3)
C2 C1 C12B C12A 151.76(18)
O1 C1 C12B C4A -157.74(19)
C2 C1 C12B C4A 23.9(3)
O4 C4A C12B C12A 63.3(2)
C4 C4A C12B C12A -174.59(17)
C5 C4A C12B C12A -52.2(2)
O4 C4A C12B C1 -169.78(17)
C4 C4A C12B C1 -47.7(2)
C5 C4A C12B C1 74.7(2)
